data_7024632
loop_
_publ_author_name
'Adams, Christopher J.'
'Haddow, Mairi F.'
'Hughes, Robert J. I.'
'Kurawa, Mukhtar A.'
'Orpen, A. Guy'

_publ_section_title
;
 Coordination chemistry of platinum and palladium in the solid-state:
 synthesis of imidazole and pyrazole complexes.
;
_journal_issue 15
_journal_name_full 'Dalton transactions (Cambridge, England : 2003)'
_journal_page_first 3714
_journal_page_last 3724
_journal_paper_doi 10.1039/b919665j
_journal_volume 39
_journal_year 2010
_chemical_formula_sum 'C6 H8 Cl2 N4 Pd'
_chemical_formula_weight 313.46
_chemical_name_systematic
;
?
;
_space_group_IT_number 2
_symmetry_cell_setting triclinic
_symmetry_space_group_name_Hall '-P 1'
_symmetry_space_group_name_H-M 'P -1'
_atom_sites_solution_hydrogens geom
_atom_sites_solution_primary direct
_atom_sites_solution_secondary difmap
_audit_creation_method SHELXL-97
_cell_angle_alpha 93.805(7)
_cell_angle_beta 99.073(6)
_cell_angle_gamma 91.601(7)
_cell_formula_units_Z 1
_cell_length_a 4.0628(5)
_cell_length_b 7.2328(7)
_cell_length_c 8.3661(8)
_cell_measurement_reflns_used 3090
_cell_measurement_temperature 100(2)
_cell_measurement_theta_max 27.598
_cell_measurement_theta_min 2.4715
_cell_volume 242.05(4)
_computing_cell_refinement 'SAINT (Bruker, 2001)'
_computing_data_collection 'SMART (Bruker, 2001)'
_computing_data_reduction SAINT
_computing_molecular_graphics 'SHELXTL (Sheldrick, 2008)'
_computing_publication_material 'SHELXTL (Sheldrick, 2008)'
_computing_structure_refinement 'SHELXL-97 (Sheldrick, 2008)'
_computing_structure_solution 'SHELXS-97 (Sheldrick, 2008)'
_diffrn_ambient_temperature 100(2)
_diffrn_measured_fraction_theta_full 0.988
_diffrn_measured_fraction_theta_max 0.988
_diffrn_measurement_device_type 'CCD area detector'
_diffrn_measurement_method 'phi and omega scans'
_diffrn_radiation_monochromator graphite
_diffrn_radiation_source 'fine-focus sealed tube'
_diffrn_radiation_type MoK\a
_diffrn_radiation_wavelength 0.71073
_diffrn_reflns_av_R_equivalents 0.0347
_diffrn_reflns_av_sigmaI/netI 0.0329
_diffrn_reflns_limit_h_max 5
_diffrn_reflns_limit_h_min -5
_diffrn_reflns_limit_k_max 9
_diffrn_reflns_limit_k_min -9
_diffrn_reflns_limit_l_max 10
_diffrn_reflns_limit_l_min -10
_diffrn_reflns_number 3731
_diffrn_reflns_theta_full 27.62
_diffrn_reflns_theta_max 27.62
_diffrn_reflns_theta_min 3.89
_diffrn_standards_decay_% 0
_exptl_absorpt_coefficient_mu 2.424
_exptl_absorpt_correction_T_max 0.746
_exptl_absorpt_correction_T_min 0.405
_exptl_absorpt_correction_type multi-scan
_exptl_absorpt_process_details sadabs
_exptl_crystal_colour yellow
_exptl_crystal_density_diffrn 2.150
_exptl_crystal_density_meas ?
_exptl_crystal_density_method 'not measured'
_exptl_crystal_description block
_exptl_crystal_F_000 152
_exptl_crystal_size_max 0.43
_exptl_crystal_size_mid 0.32
_exptl_crystal_size_min 0.12
_refine_diff_density_max 0.841
_refine_diff_density_min -1.273
_refine_diff_density_rms 0.122
_refine_ls_extinction_method none
_refine_ls_goodness_of_fit_ref 1.075
_refine_ls_hydrogen_treatment constr
_refine_ls_matrix_type full
_refine_ls_number_parameters 61
_refine_ls_number_reflns 1116
_refine_ls_number_restraints 0
_refine_ls_restrained_S_all 1.075
_refine_ls_R_factor_all 0.0265
_refine_ls_R_factor_gt 0.0259
_refine_ls_shift/su_max 0.000
_refine_ls_shift/su_mean 0.000
_refine_ls_structure_factor_coef Fsqd
_refine_ls_weighting_details 'calc w=1/[\s^2^(Fo^2^)+(0.0351P)^2^+0.2033P] where P=(Fo^2^+2Fc^2^)/3'
_refine_ls_weighting_scheme calc
_refine_ls_wR_factor_gt 0.0635
_refine_ls_wR_factor_ref 0.0642
_reflns_number_gt 1100
_reflns_number_total 1116
_reflns_threshold_expression >2sigma(I)
_cod_data_source_file b919665j.txt
_cod_data_source_block 8
_cod_depositor_comments
;
The following automatic conversions were performed:

'_symmetry_cell_setting' value 'Triclinic' changed to 'triclinic'
according to /home/saulius/struct/CIF-dictionaries/cif_core.dic
dictionary named 'cif_core.dic' version 2.4.2 from 2011-04-26.

Automatic conversion script
Id: cif_fix_values 1891 2012-01-12 08:04:46Z andrius 

The following automatic conversions were performed:

'_exptl_crystal_density_meas' value 'not measured' was changed to '?'
- the value is perceived as not measured.

Automatic conversion script
Id: cif_fix_values 3008 2015-01-20 13:52:24Z robertas 
;
_cod_original_sg_symbol_H-M P-1
_cod_database_code 7024632

loop_
_symmetry_equiv_pos_as_xyz
'x, y, z'
'-x, -y, -z'

loop_
_atom_site_label
_atom_site_type_symbol
_atom_site_fract_x
_atom_site_fract_y
_atom_site_fract_z
_atom_site_U_iso_or_equiv
_atom_site_adp_type
_atom_site_occupancy
_atom_site_symmetry_multiplicity
_atom_site_calc_flag
_atom_site_refinement_flags
Pd1 Pd 0.5000 0.0000 0.0000 0.01796(12) Uani 1 2 d S
Cl1 Cl 0.5681(2) -0.26471(8) 0.13939(8) 0.02608(18) Uani 1 1 d .
N1 N 0.8314(6) 0.1404(3) 0.1760(3) 0.0207(5) Uani 1 1 d .
N2 N 0.8797(7) 0.3261(3) 0.1840(3) 0.0242(5) Uani 1 1 d .
H1A H 0.7801 0.3981 0.1120 0.029 Uiso 1 1 calc R
C1 C 1.0260(8) 0.0848(4) 0.3060(3) 0.0249(6) Uani 1 1 d .
H2B H 1.0515 -0.0308 0.3305 0.030 Uiso 1 1 d R
C2 C 1.1984(8) 0.2357(4) 0.3975(4) 0.0279(6) Uani 1 1 d .
H3A H 1.3519 0.2339 0.4956 0.033 Uiso 1 1 calc R
C3 C 1.0978(8) 0.3875(4) 0.3149(3) 0.0284(6) Uani 1 1 d .
H2A H 1.1698 0.5128 0.3451 0.034 Uiso 1 1 calc R

loop_
_atom_site_aniso_label
_atom_site_aniso_U_11
_atom_site_aniso_U_22
_atom_site_aniso_U_33
_atom_site_aniso_U_23
_atom_site_aniso_U_13
_atom_site_aniso_U_12
Pd1 0.02703(19) 0.00954(15) 0.01850(17) 0.00427(10) 0.00561(12) 0.00272(11)
Cl1 0.0430(4) 0.0112(3) 0.0235(3) 0.0067(2) 0.0015(3) 0.0002(3)
N1 0.0289(13) 0.0119(9) 0.0234(11) 0.0041(8) 0.0092(10) 0.0017(9)
N2 0.0376(15) 0.0117(10) 0.0231(11) 0.0040(8) 0.0035(10) -0.0022(9)
C1 0.0336(17) 0.0178(12) 0.0239(13) 0.0059(10) 0.0046(12) 0.0015(11)
C2 0.0322(17) 0.0250(14) 0.0255(14) 0.0020(11) 0.0022(12) -0.0023(12)
C3 0.0375(18) 0.0203(13) 0.0274(14) 0.0009(11) 0.0070(13) -0.0058(12)

loop_
_atom_type_symbol
_atom_type_description
_atom_type_scat_dispersion_real
_atom_type_scat_dispersion_imag
_atom_type_scat_source
C C 0.0033 0.0016 'International Tables Vol C Tables 4.2.6.8 and 6.1.1.4'
H H 0.0000 0.0000 'International Tables Vol C Tables 4.2.6.8 and 6.1.1.4'
Cl Cl 0.1484 0.1585 'International Tables Vol C Tables 4.2.6.8 and 6.1.1.4'
N N 0.0061 0.0033 'International Tables Vol C Tables 4.2.6.8 and 6.1.1.4'
Pd Pd -0.9988 1.0072 'International Tables Vol C Tables 4.2.6.8 and 6.1.1.4'

loop_
_geom_angle_atom_site_label_1
_geom_angle_atom_site_label_2
_geom_angle_atom_site_label_3
_geom_angle
_geom_angle_site_symmetry_1
_geom_angle_site_symmetry_3
N1 Pd1 N1 180.0 2_655 .
N1 Pd1 Cl1 90.09(6) 2_655 .
N1 Pd1 Cl1 89.92(6) . .
N1 Pd1 Cl1 89.91(6) 2_655 2_655
N1 Pd1 Cl1 90.08(6) . 2_655
Cl1 Pd1 Cl1 180.00(4) . 2_655
C1 N1 N2 105.4(2) . .
C1 N1 Pd1 131.87(19) . .
N2 N1 Pd1 122.65(19) . .
C3 N2 N1 111.6(2) . .
C3 N2 H1A 124.2 . .
N1 N2 H1A 124.2 . .
N1 C1 C2 110.7(3) . .
N1 C1 H2B 125.7 . .
C2 C1 H2B 123.5 . .
C3 C2 C1 104.9(3) . .
C3 C2 H3A 127.5 . .
C1 C2 H3A 127.5 . .
N2 C3 C2 107.3(3) . .
N2 C3 H2A 126.3 . .
C2 C3 H2A 126.3 . .

loop_
_geom_bond_atom_site_label_1
_geom_bond_atom_site_label_2
_geom_bond_distance
_geom_bond_site_symmetry_2
Pd1 N1 2.028(2) 2_655
Pd1 N1 2.028(2) .
Pd1 Cl1 2.3079(6) .
Pd1 Cl1 2.3079(6) 2_655
N1 C1 1.331(4) .
N1 N2 1.348(3) .
N2 C3 1.337(4) .
N2 H1A 0.8800 .
C1 C2 1.395(4) .
C1 H2B 0.8793 .
C2 C3 1.373(4) .
C2 H3A 0.9500 .
C3 H2A 0.9500 .

loop_
_geom_hbond_atom_site_label_D
_geom_hbond_atom_site_label_H
_geom_hbond_atom_site_label_A
_geom_hbond_distance_DH
_geom_hbond_distance_HA
_geom_hbond_distance_DA
_geom_hbond_angle_DHA
_geom_hbond_site_symmetry_A
N2 H1A Cl1 0.88 2.46 3.012(3) 120.9 2_655
N2 H1A Cl1 0.88 2.62 3.272(3) 132.1 1_565

loop_
_geom_torsion_atom_site_label_1
_geom_torsion_atom_site_label_2
_geom_torsion_atom_site_label_3
_geom_torsion_atom_site_label_4
_geom_torsion
_geom_torsion_site_symmetry_1
Cl1 Pd1 N1 C1 6.4(3) .
Cl1 Pd1 N1 C1 -173.6(3) 2_655
Cl1 Pd1 N1 N2 -169.7(2) .
Cl1 Pd1 N1 N2 10.3(2) 2_655
C1 N1 N2 C3 -0.1(3) .
Pd1 N1 N2 C3 176.88(19) .
N2 N1 C1 C2 0.2(3) .
Pd1 N1 C1 C2 -176.4(2) .
N1 C1 C2 C3 -0.2(4) .
N1 N2 C3 C2 -0.1(3) .
C1 C2 C3 N2 0.2(3) .
